data_7018847
loop_
_publ_author_name
'Meally, Se\'an T'
'McDonald, Cecelia'
'Kealy, Patrick'
'Taylor, Stephanie M.'
'Brechin, Euan K.'
'Jones, Leigh F.'

_publ_section_title
;
 Investigating the solid state hosting abilities of homo- and
 hetero-valent [Co(7)] metallocalix[6]arenes.
;
_journal_issue 18
_journal_name_full 'Dalton transactions (Cambridge, England : 2003)'
_journal_page_first 5610
_journal_page_last 5616
_journal_paper_doi 10.1039/c2dt12229d
_journal_volume 41
_journal_year 2012
_chemical_formula_sum 'C54 H66 Co7 N8 O24'
_chemical_formula_weight 1623.66
_chemical_name_common (Co7(OH)6(L)6)(NO3)2
_chemical_name_systematic
;
?
;
_space_group_IT_number 165
_symmetry_cell_setting trigonal
_symmetry_space_group_name_Hall '-P 3 2"c'
_symmetry_space_group_name_H-M 'P -3 c 1'
_atom_sites_solution_hydrogens geom
_atom_sites_solution_primary direct
_atom_sites_solution_secondary difmap
_audit_creation_method SHELXL-97
_cell_angle_alpha 90.00
_cell_angle_beta 90.00
_cell_angle_gamma 120.00
_cell_formula_units_Z 2
_cell_length_a 14.110(2)
_cell_length_b 14.110(2)
_cell_length_c 22.770(5)
_cell_measurement_reflns_used 3440
_cell_measurement_temperature 150(2)
_cell_measurement_theta_max 25.33
_cell_measurement_theta_min 3.0209
_cell_volume 3926.0(12)
_computing_cell_refinement
;
CrysAlisPro, Oxford Diffraction Ltd.,
Version 1.171.33.41 (release 06-05-2009 CrysAlis171 .NET)
(compiled May 6 2009,17:20:42)
;
_computing_data_collection
;
CrysAlisPro, Oxford Diffraction Ltd.,
Version 1.171.33.41 (release 06-05-2009 CrysAlis171 .NET)
(compiled May 6 2009,17:20:42)
;
_computing_data_reduction
;
CrysAlisPro, Oxford Diffraction Ltd.,
Version 1.171.33.41 (release 06-05-2009 CrysAlis171 .NET)
(compiled May 6 2009,17:20:42)
;
_computing_molecular_graphics 'ORTEX (P.McArdle, 1995)'
_computing_publication_material 'SHELXL-97/2 (Sheldrick,1997)'
_computing_structure_refinement 'SHELXL-97 (Sheldrick, 1997)'
_computing_structure_solution 'SHELXS-97 (Sheldrick, 1990)'
_diffrn_ambient_temperature 123(2)
_diffrn_detector_area_resol_mean 16.1048
_diffrn_measured_fraction_theta_full 0.979
_diffrn_measured_fraction_theta_max 0.979
_diffrn_measurement_details
;
1 omega -49.00 68.00 1.0000 60.0000
omega____ theta____ kappa____ phi______ frames
- 19.7341 0.0000 30.0000 117
;
_diffrn_measurement_device_type 'Xcalibur, Sapphire3'
_diffrn_measurement_method '\w scans'
_diffrn_orient_matrix_UB_11 -0.0331254991
_diffrn_orient_matrix_UB_12 -0.0175410019
_diffrn_orient_matrix_UB_13 -0.0256281654
_diffrn_orient_matrix_UB_21 -0.0337550607
_diffrn_orient_matrix_UB_22 0.0192699568
_diffrn_orient_matrix_UB_23 0.0120226927
_diffrn_orient_matrix_UB_31 0.0338461552
_diffrn_orient_matrix_UB_32 0.0519512887
_diffrn_orient_matrix_UB_33 -0.0131052487
_diffrn_radiation_monochromator graphite
_diffrn_radiation_source 'Enhance (Mo) X-ray Source'
_diffrn_radiation_type 'Mo K\a'
_diffrn_radiation_wavelength 0.7107
_diffrn_reflns_av_R_equivalents 0.0295
_diffrn_reflns_limit_h_max 5
_diffrn_reflns_limit_h_min -18
_diffrn_reflns_limit_k_max 18
_diffrn_reflns_limit_k_min -10
_diffrn_reflns_limit_l_max 31
_diffrn_reflns_limit_l_min -17
_diffrn_reflns_number 9071
_diffrn_reflns_theta_full 25.33
_diffrn_reflns_theta_max 25.33
_diffrn_reflns_theta_min 3.0209
_exptl_absorpt_coefficient_mu 1.511
_exptl_absorpt_correction_T_max 1.00000
_exptl_absorpt_correction_T_min 0.78955
_exptl_absorpt_correction_type multi-scan
_exptl_absorpt_process_details
;
CrysAlisPro, Oxford Diffraction Ltd.,
Version 1.171.33.41 (release 06-05-2009 CrysAlis171 .NET)
(compiled May 6 2009,17:20:42)
Empirical absorption correction using spherical harmonics,
implemented in SCALE3 ABSPACK scaling algorithm.
;
_exptl_crystal_colour Purple
_exptl_crystal_density_diffrn 1.373
_exptl_crystal_density_method 'not measured'
_exptl_crystal_description Block
_exptl_crystal_F_000 1654
_exptl_crystal_size_max 0.40
_exptl_crystal_size_mid 0.25
_exptl_crystal_size_min 0.10
_refine_diff_density_max 2.000
_refine_diff_density_min -0.637
_refine_diff_density_rms 0.182
_refine_ls_extinction_method none
_refine_ls_goodness_of_fit_ref 1.211
_refine_ls_hydrogen_treatment constr
_refine_ls_matrix_type full
_refine_ls_number_parameters 143
_refine_ls_number_reflns 2353
_refine_ls_number_restraints 0
_refine_ls_restrained_S_all 1.211
_refine_ls_R_factor_all 0.1057
_refine_ls_R_factor_gt 0.0851
_refine_ls_shift/su_max 0.000
_refine_ls_shift/su_mean 0.000
_refine_ls_structure_factor_coef Fsqd
_refine_ls_weighting_details 'calc w=1/[\s^2^(Fo^2^)+(0.1604P)^2^+11.2858P] where P=(Fo^2^+2Fc^2^)/3'
_refine_ls_weighting_scheme calc
_refine_ls_wR_factor_gt 0.2671
_refine_ls_wR_factor_ref 0.2796
_reflns_number_gt 1767
_reflns_number_total 2353
_reflns_threshold_expression >2sigma(I)
_cod_data_source_file c2dt12229d.txt
_cod_data_source_block pk2a-3
_cod_depositor_comments
;
The following automatic conversions were performed:

'_symmetry_cell_setting' value 'Trigonal' changed to 'trigonal'
according to /home/saulius/struct/CIF-dictionaries/cif_core.dic
dictionary named 'cif_core.dic' version 2.4.1 from 2010-06-29.

Automatic conversion script
Id: cif_fix_values 1715 2011-07-08 13:25:40Z adriana 
;
_cod_original_cell_volume 3926.0(11)
_cod_original_sg_symbol_H-M P-3c1
_cod_database_code 7018847

loop_
_symmetry_equiv_pos_as_xyz
'x, y, z'
'-y, x-y, z'
'-x+y, -x, z'
'x-y, -y, -z+1/2'
'-x, -x+y, -z+1/2'
'y, x, -z+1/2'
'-x, -y, -z'
'y, -x+y, -z'
'x-y, x, -z'
'-x+y, y, z-1/2'
'x, x-y, z-1/2'
'-y, -x, z-1/2'

loop_
_atom_site_label
_atom_site_type_symbol
_atom_site_fract_x
_atom_site_fract_y
_atom_site_fract_z
_atom_site_U_iso_or_equiv
_atom_site_adp_type
_atom_site_occupancy
_atom_site_symmetry_multiplicity
_atom_site_calc_flag
_atom_site_refinement_flags
Co1 Co 0.0000 1.0000 0.5000 0.0274(7) Uani 1 6 d S
Co2 Co 0.14493(9) 0.89020(9) 0.51236(5) 0.0302(5) Uani 1 1 d .
N1 N 0.1940(6) 0.8169(6) 0.5762(4) 0.0402(19) Uani 1 1 d .
N2 N 0.6667 1.3333 0.7952(7) 0.052(4) Uani 1 3 d S
O1 O 0.0037(4) 0.8724(4) 0.5457(2) 0.0311(13) Uani 1 1 d .
H1 H -0.0091 0.8649 0.5891 0.037 Uiso 1 1 calc R
O2 O 0.3996(4) 1.2395(5) 0.5532(3) 0.0371(15) Uani 1 1 d .
O3 O 0.2757(5) 1.0322(4) 0.5344(3) 0.0313(13) Uani 1 1 d .
O4 O 0.6546(8) 1.2395(8) 0.7912(5) 0.098(3) Uani 1 1 d .
C1 C 0.1263(9) 0.6942(7) 0.5806(6) 0.060(3) Uani 1 1 d .
H1A H 0.1524 0.6688 0.6136 0.090 Uiso 1 1 calc R
H1B H 0.1328 0.6612 0.5441 0.090 Uiso 1 1 calc R
H1C H 0.0494 0.6728 0.5871 0.090 Uiso 1 1 calc R
C2 C 0.2728(8) 0.8627(7) 0.6127(4) 0.040(2) Uani 1 1 d .
H2 H 0.2853 0.8169 0.6383 0.048 Uiso 1 1 calc R
C3 C 0.3458(7) 0.9821(7) 0.6179(4) 0.0345(19) Uani 1 1 d .
C4 C 0.4182(8) 1.0179(8) 0.6655(4) 0.045(2) Uani 1 1 d .
H4 H 0.4208 0.9657 0.6908 0.054 Uiso 1 1 calc R
C5 C 0.4865(8) 1.1290(8) 0.6763(4) 0.046(2) Uani 1 1 d .
H5 H 0.5351 1.1528 0.7089 0.055 Uiso 1 1 calc R
C6 C 0.4825(7) 1.2048(7) 0.6388(4) 0.038(2) Uani 1 1 d .
H6 H 0.5289 1.2809 0.6457 0.045 Uiso 1 1 calc R
C7 C 0.4116(7) 1.1699(7) 0.5920(4) 0.034(2) Uani 1 1 d .
C8 C 0.3417(6) 1.0587(7) 0.5799(3) 0.0279(17) Uani 1 1 d .
C9 C 0.4909(7) 1.3454(7) 0.5435(5) 0.047(2) Uani 1 1 d .
H9A H 0.5089 1.3879 0.5799 0.070 Uiso 1 1 calc R
H9B H 0.4730 1.3826 0.5128 0.070 Uiso 1 1 calc R
H9C H 0.5539 1.3388 0.5310 0.070 Uiso 1 1 calc R

loop_
_atom_site_aniso_label
_atom_site_aniso_U_11
_atom_site_aniso_U_22
_atom_site_aniso_U_33
_atom_site_aniso_U_23
_atom_site_aniso_U_13
_atom_site_aniso_U_12
Co1 0.0233(8) 0.0233(8) 0.0354(15) 0.000 0.000 0.0117(4)
Co2 0.0278(7) 0.0234(6) 0.0391(8) -0.0038(5) -0.0080(5) 0.0126(5)
N1 0.038(4) 0.032(4) 0.052(5) 0.002(4) -0.014(4) 0.018(3)
N2 0.048(5) 0.048(5) 0.060(10) 0.000 0.000 0.024(3)
O1 0.032(3) 0.026(3) 0.035(3) 0.003(2) -0.001(2) 0.015(2)
O2 0.026(3) 0.025(3) 0.054(4) 0.007(3) -0.001(3) 0.008(2)
O3 0.028(3) 0.022(3) 0.041(3) 0.006(2) -0.003(3) 0.011(2)
O4 0.089(7) 0.076(6) 0.126(8) -0.008(6) -0.043(7) 0.039(6)
C1 0.062(7) 0.026(5) 0.086(8) 0.003(5) -0.030(6) 0.017(5)
C2 0.050(6) 0.035(5) 0.037(5) 0.004(4) -0.009(4) 0.022(4)
C3 0.031(4) 0.031(4) 0.036(5) 0.000(4) -0.003(4) 0.011(4)
C4 0.042(5) 0.043(5) 0.036(5) 0.010(4) -0.006(4) 0.010(5)
C5 0.036(5) 0.053(6) 0.040(5) -0.005(5) -0.010(4) 0.017(5)
C6 0.030(4) 0.031(5) 0.041(5) -0.002(4) 0.001(4) 0.007(4)
C7 0.029(4) 0.036(5) 0.038(5) -0.005(4) 0.001(4) 0.016(4)
C8 0.023(4) 0.028(4) 0.031(4) -0.002(3) 0.001(3) 0.011(3)
C9 0.025(4) 0.030(5) 0.080(7) 0.006(5) 0.010(5) 0.010(4)

loop_
_atom_type_symbol
_atom_type_description
_atom_type_scat_dispersion_real
_atom_type_scat_dispersion_imag
_atom_type_scat_source
C C 0.0033 0.0016 'International Tables Vol C Tables 4.2.6.8 and 6.1.1.4'
H H 0.0000 0.0000 'International Tables Vol C Tables 4.2.6.8 and 6.1.1.4'
N N 0.0061 0.0033 'International Tables Vol C Tables 4.2.6.8 and 6.1.1.4'
O O 0.0106 0.0060 'International Tables Vol C Tables 4.2.6.8 and 6.1.1.4'
Co Co 0.3494 0.9721 'International Tables Vol C Tables 4.2.6.8 and 6.1.1.4'

loop_
_geom_angle_atom_site_label_1
_geom_angle_atom_site_label_2
_geom_angle_atom_site_label_3
_geom_angle
_geom_angle_site_symmetry_1
_geom_angle_site_symmetry_3
O1 Co1 O1 180.000(1) 8_456 2_675
O1 Co1 O1 82.4(2) 8_456 .
O1 Co1 O1 97.6(2) 2_675 .
O1 Co1 O1 97.6(2) 8_456 7_576
O1 Co1 O1 82.4(2) 2_675 7_576
O1 Co1 O1 180.0(3) . 7_576
O1 Co1 O1 97.6(2) 8_456 9_666
O1 Co1 O1 82.4(2) 2_675 9_666
O1 Co1 O1 82.4(2) . 9_666
O1 Co1 O1 97.6(2) 7_576 9_666
O1 Co1 O1 82.4(2) 8_456 3_465
O1 Co1 O1 97.6(2) 2_675 3_465
O1 Co1 O1 97.6(2) . 3_465
O1 Co1 O1 82.4(2) 7_576 3_465
O1 Co1 O1 180.000(1) 9_666 3_465
O3 Co2 O1 112.9(2) . .
O3 Co2 O3 162.92(13) . 8_456
O1 Co2 O3 79.5(2) . 8_456
O3 Co2 N1 87.3(3) . .
O1 Co2 N1 103.1(3) . .
O3 Co2 N1 101.6(3) 8_456 .
O3 Co2 O1 77.9(2) . 9_666
O1 Co2 O1 82.8(3) . 9_666
O3 Co2 O1 92.8(2) 8_456 9_666
N1 Co2 O1 165.2(3) . 9_666
O3 Co2 O2 94.8(2) . 8_456
O1 Co2 O2 151.3(2) . 8_456
O3 Co2 O2 71.8(2) 8_456 8_456
N1 Co2 O2 85.0(3) . 8_456
O1 Co2 O2 96.4(2) 9_666 8_456
C2 N1 C1 115.5(8) . .
C2 N1 Co2 128.5(6) . .
C1 N1 Co2 116.0(6) . .
O4 N2 O4 119.5(2) . 2_775
O4 N2 O4 119.5(2) . 3_575
O4 N2 O4 119.5(2) 2_775 3_575
Co2 O1 Co1 98.8(2) . .
Co2 O1 Co2 98.6(2) . 8_456
Co1 O1 Co2 94.8(2) . 8_456
Co2 O1 H1 119.8 . .
Co1 O1 H1 119.8 . .
Co2 O1 H1 119.8 8_456 .
C7 O2 C9 118.3(7) . .
C7 O2 Co2 112.5(5) . 9_666
C9 O2 Co2 125.2(6) . 9_666
C8 O3 Co2 130.7(5) . .
C8 O3 Co2 122.9(5) . 9_666
Co2 O3 Co2 103.2(2) . 9_666
N1 C1 H1A 109.5 . .
N1 C1 H1B 109.5 . .
H1A C1 H1B 109.5 . .
N1 C1 H1C 109.5 . .
H1A C1 H1C 109.5 . .
H1B C1 H1C 109.5 . .
N1 C2 C3 124.4(8) . .
N1 C2 H2 117.8 . .
C3 C2 H2 117.8 . .
C4 C3 C8 120.1(8) . .
C4 C3 C2 116.2(8) . .
C8 C3 C2 123.6(8) . .
C5 C4 C3 120.9(9) . .
C5 C4 H4 119.6 . .
C3 C4 H4 119.6 . .
C4 C5 C6 119.1(9) . .
C4 C5 H5 120.5 . .
C6 C5 H5 120.5 . .
C7 C6 C5 120.2(8) . .
C7 C6 H6 119.9 . .
C5 C6 H6 119.9 . .
C6 C7 O2 124.3(8) . .
C6 C7 C8 122.1(8) . .
O2 C7 C8 113.6(7) . .
O3 C8 C7 118.3(7) . .
O3 C8 C3 124.1(7) . .
C7 C8 C3 117.6(8) . .
O2 C9 H9A 109.5 . .
O2 C9 H9B 109.5 . .
H9A C9 H9B 109.5 . .
O2 C9 H9C 109.5 . .
H9A C9 H9C 109.5 . .
H9B C9 H9C 109.5 . .

loop_
_geom_bond_atom_site_label_1
_geom_bond_atom_site_label_2
_geom_bond_distance
_geom_bond_site_symmetry_2
Co1 O1 2.103(5) 8_456
Co1 O1 2.103(5) 2_675
Co1 O1 2.103(5) .
Co1 O1 2.103(5) 7_576
Co1 O1 2.103(5) 9_666
Co1 O1 2.103(5) 3_465
Co2 O3 1.993(6) .
Co2 O1 2.027(6) .
Co2 O3 2.055(5) 8_456
Co2 N1 2.092(7) .
Co2 O1 2.158(6) 9_666
Co2 O2 2.336(6) 8_456
N1 C2 1.276(11) .
N1 C1 1.505(11) .
N2 O4 1.252(11) .
N2 O4 1.252(11) 2_775
N2 O4 1.252(11) 3_575
O1 Co2 2.158(6) 8_456
O1 H1 1.0000 .
O2 C7 1.392(11) .
O2 C9 1.420(10) .
O2 Co2 2.336(6) 9_666
O3 C8 1.316(10) .
O3 Co2 2.055(5) 9_666
C1 H1A 0.9800 .
C1 H1B 0.9800 .
C1 H1C 0.9800 .
C2 C3 1.476(12) .
C2 H2 0.9500 .
C3 C4 1.398(13) .
C3 C8 1.409(12) .
C4 C5 1.391(13) .
C4 H4 0.9500 .
C5 C6 1.391(13) .
C5 H5 0.9500 .
C6 C7 1.375(12) .
C6 H6 0.9500 .
C7 C8 1.401(12) .
C9 H9A 0.9800 .
C9 H9B 0.9800 .
C9 H9C 0.9800 .
